data_1576441
loop_
_publ_author_name
'Kurokawa, Kazuma'
'Kohyama, Aki'
'Kuroda, Yusuke'
'Tao-Kakuyama, Keisuke'
'Takikawa, Hiroshi'
'Takasu, Kiyosei'

_publ_section_title
;
 Self-induced charge transfer activation enables metal-free C-H coupling
 of polycyclic aromatic hydrocarbons under photo irradiation.
;
_journal_issue 10
_journal_name_full 'Chemical science'
_journal_page_first 4942
_journal_page_last 4947
_journal_paper_doi 10.1039/d5sc09144f
_journal_volume 17
_journal_year 2026
_chemical_absolute_configuration unk
_chemical_formula_moiety 'C H Cl3, C34 H22 O2'
_chemical_formula_sum 'C35 H23 Cl3 O2'
_chemical_formula_weight 581.88
_space_group_crystal_system monoclinic
_space_group_IT_number 14
_space_group_name_Hall '-P 2ybc'
_space_group_name_H-M_alt 'P 1 21/c 1'
_atom_sites_solution_hydrogens geom
_atom_sites_solution_primary dual
_audit_creation_date 2025-01-17
_audit_creation_method
;
Olex2 1.3-ac4
(compiled 2020.11.27 svn.r5f609507 for Rigaku Oxford Diffraction, GUI svn.r6214)
;
_audit_update_record
;
2025-10-28 deposited with the CCDC.	2026-02-06 downloaded from the CCDC.
;
_cell_angle_alpha 90
_cell_angle_beta 116.469(3)
_cell_angle_gamma 90
_cell_formula_units_Z 4
_cell_length_a 13.3054(3)
_cell_length_b 17.9492(3)
_cell_length_c 12.5807(3)
_cell_measurement_reflns_used 14169
_cell_measurement_temperature 93
_cell_measurement_theta_max 71.9990
_cell_measurement_theta_min 4.5830
_cell_volume 2689.59(12)
_computing_cell_refinement 'CrysAlisPro 1.171.41.122a (Rigaku OD, 2021)'
_computing_data_collection 'CrysAlisPro 1.171.41.122a (Rigaku OD, 2021)'
_computing_data_reduction 'CrysAlisPro 1.171.41.122a (Rigaku OD, 2021)'
_computing_molecular_graphics 'Olex2 1.3-ac4 (Dolomanov et al., 2009)'
_computing_publication_material 'Olex2 1.3-ac4 (Dolomanov et al., 2009)'
_computing_structure_refinement 'SHELXL 2018/3 (Sheldrick, 2015)'
_computing_structure_solution 'SHELXT 2018/2 (Sheldrick, 2018)'
_diffrn_ambient_temperature 93
_diffrn_detector 'Hybrid Pixel Array Detector'
_diffrn_detector_area_resol_mean 5.8140
_diffrn_detector_type 'Rigaku Saturn724+'
_diffrn_measured_fraction_theta_full 0.998
_diffrn_measured_fraction_theta_max 0.983
_diffrn_measurement_details
;
List of Runs (angles in degrees, time in seconds):

  # Type    Start    End  Width  t~exp~   \w     \q     \k     \f   Frames
#--------------------------------------------------------------------------
  1  \w    -84.00  94.00   0.50    0.50    --    5.00   0.00   0.00  356
  2  \w    -84.00 -38.00   0.50    0.50    --    5.00  60.00  30.00   92
  3  \w    -84.00  94.00   0.50    0.50    --    5.00   0.00   0.00  356
  4  \w      4.00  42.00   0.50    0.50    --  -46.90  44.00  15.62   76
  5  \w   -187.00 -26.00   0.50    0.50    --  -97.40  50.00  -1.77  322
  6  \w   -187.00 -38.00   0.50    0.50    --  -97.40  60.00 179.51  298
  7  \w   -144.00 -32.00   0.50    0.50    --  -97.40  52.00  -4.79  224
  8  \w   -186.00 -36.00   0.50    0.50    --  -97.40  58.00 108.02  300
  9  \w   -124.00 -38.00   0.50    0.50    --  -97.40  58.00 126.52  172
 10  \w   -185.00-100.00   0.50    0.50    --  -97.40  31.00  70.84  170
 11  \w   -179.00 -35.00   0.50    0.50    --  -97.40  55.00 167.90  288
;
_diffrn_measurement_device 'four-circle diffractometer'
_diffrn_measurement_device_type 'XtaLAB AFC11 (RCD3): quarter-chi single'
_diffrn_measurement_method '\w scans'
_diffrn_measurement_specimen_support 'Mitegen 50um'
_diffrn_orient_matrix_type 'CrysAlisPro convention (1999,Acta A55,543-557)'
_diffrn_orient_matrix_UB_11 0.0121189000
_diffrn_orient_matrix_UB_12 -0.0664231000
_diffrn_orient_matrix_UB_13 -0.0710095000
_diffrn_orient_matrix_UB_21 -0.1287415000
_diffrn_orient_matrix_UB_22 -0.0051346000
_diffrn_orient_matrix_UB_23 -0.0698679000
_diffrn_orient_matrix_UB_31 0.0025032000
_diffrn_orient_matrix_UB_32 0.0541211000
_diffrn_orient_matrix_UB_33 -0.0938186000
_diffrn_radiation_collimation 0.3
_diffrn_radiation_monochromator mirror
_diffrn_radiation_probe x-ray
_diffrn_radiation_type 'Cu K\a'
_diffrn_radiation_wavelength 1.54184
_diffrn_reflns_av_R_equivalents 0.0886
_diffrn_reflns_av_unetI/netI 0.0461
_diffrn_reflns_Laue_measured_fraction_full 0.998
_diffrn_reflns_Laue_measured_fraction_max 0.983
_diffrn_reflns_limit_h_max 16
_diffrn_reflns_limit_h_min -15
_diffrn_reflns_limit_k_max 21
_diffrn_reflns_limit_k_min -21
_diffrn_reflns_limit_l_max 15
_diffrn_reflns_limit_l_min -14
_diffrn_reflns_number 19869
_diffrn_reflns_point_group_measured_fraction_full 0.998
_diffrn_reflns_point_group_measured_fraction_max 0.983
_diffrn_reflns_theta_full 67.684
_diffrn_reflns_theta_max 72.189
_diffrn_reflns_theta_min 4.455
_diffrn_source 'Rotating-anode X-ray tube'
_diffrn_source_current 24.0
_diffrn_source_power 1.2
_diffrn_source_target Mo
_diffrn_source_type 'Rigaku (Cu) X-ray Source'
_diffrn_source_voltage 50.0
_exptl_absorpt_coefficient_mu 3.345
_exptl_absorpt_correction_T_max 1.00000
_exptl_absorpt_correction_T_min 0.38372
_exptl_absorpt_correction_type multi-scan
_exptl_absorpt_process_details
;
CrysAlisPro 1.171.41.122a (Rigaku Oxford Diffraction, 2021)
Empirical absorption correction using spherical harmonics,
implemented in SCALE3 ABSPACK scaling algorithm.
;
_exptl_crystal_colour 'clear light yellow'
_exptl_crystal_colour_lustre clear
_exptl_crystal_colour_modifier light
_exptl_crystal_colour_primary yellow
_exptl_crystal_density_diffrn 1.437
_exptl_crystal_description block
_exptl_crystal_F_000 1200
_exptl_crystal_size_max 0.2
_exptl_crystal_size_mid 0.2
_exptl_crystal_size_min 0.2
_refine_diff_density_max 0.973
_refine_diff_density_min -0.751
_refine_diff_density_rms 0.081
_refine_ls_extinction_coef 0.00066(19)
_refine_ls_extinction_expression Fc^*^=kFc[1+0.001xFc^2^\l^3^/sin(2\q)]^-1/4^
_refine_ls_extinction_method 'SHELXL-2018/3 (Sheldrick 2018)'
_refine_ls_goodness_of_fit_ref 1.076
_refine_ls_hydrogen_treatment constr
_refine_ls_matrix_type full
_refine_ls_number_parameters 364
_refine_ls_number_reflns 5211
_refine_ls_number_restraints 0
_refine_ls_restrained_S_all 1.076
_refine_ls_R_factor_all 0.0593
_refine_ls_R_factor_gt 0.0567
_refine_ls_shift/su_max 0.000
_refine_ls_shift/su_mean 0.000
_refine_ls_structure_factor_coef Fsqd
_refine_ls_weighting_details 'w=1/[\s^2^(Fo^2^)+(0.1022P)^2^+2.0188P] where P=(Fo^2^+2Fc^2^)/3'
_refine_ls_weighting_scheme calc
_refine_ls_wR_factor_gt 0.1649
_refine_ls_wR_factor_ref 0.1677
_reflns_Friedel_coverage 0.000
_reflns_number_gt 4765
_reflns_number_total 5211
_reflns_threshold_expression 'I > 2\s(I)'
_cod_data_source_file d5sc09144f2.cif
_cod_data_source_block 250117kk_auto
_cod_depositor_comments 'Adding full bibliography for 1576439--1576445.cif.'
_cod_database_code 1576441
_shelx_shelxl_version_number 2018/3
_chemical_oxdiff_formula C34H22O2
_shelx_space_group_comment
;
The symmetry employed for this shelxl refinement is uniquely defined
by the following loop, which should always be used as a source of
symmetry information in preference to the above space-group names.
They are only intended as comments.
;
_shelx_estimated_absorpt_t_max 0.554
_shelx_estimated_absorpt_t_min 0.554
_reflns_odcompleteness_completeness 99.84
_reflns_odcompleteness_iscentric 1
_reflns_odcompleteness_theta 66.97
_olex2_refinement_description
;
1. Fixed Uiso
 At 1.2 times of:
  All C(H) groups
 At 1.5 times of:
  All C(H,H,H) groups
2.a Ternary CH refined with riding coordinates:
 C014(H014)
2.b Aromatic/amide H refined with riding coordinates:
 C00E(H00E), C00J(H00J), C00M(H00M), C00O(H00O), C00Q(H00Q), C00R(H00R),
 C00S(H00S), C00U(H00U), C00V(H00V), C00W(H00W), C00X(H00X), C00Y(H00Y),
 C00Z(H00Z), C010(H010), C011(H011), C013(H013)
2.c Idealised Me refined as rotating group:
 C00T(H00A,H00B,H00C), C012(H01A,H01B,H01C)
;
_olex2_submission_special_instructions 'No special instructions were received'
_oxdiff_exptl_absorpt_empirical_details
;
Empirical correction (ABSPACK) includes:
- Absorption correction using spherical harmonics
- Frame scaling
;
_oxdiff_exptl_absorpt_empirical_full_max 2.296
_oxdiff_exptl_absorpt_empirical_full_min 0.632

loop_
_space_group_symop_operation_xyz
'x, y, z'
'-x, y+1/2, -z+1/2'
'-x, -y, -z'
'x, -y-1/2, z-1/2'

loop_
_atom_site_label
_atom_site_type_symbol
_atom_site_fract_x
_atom_site_fract_y
_atom_site_fract_z
_atom_site_U_iso_or_equiv
_atom_site_adp_type
_atom_site_occupancy
_atom_site_site_symmetry_order
_atom_site_calc_flag
_atom_site_refinement_flags_posn
_atom_site_refinement_flags_adp
_atom_site_refinement_flags_occupancy
_atom_site_disorder_assembly
_atom_site_disorder_group
Cl01 Cl 0.48725(6) 0.27318(4) 0.81141(7) 0.0436(2) Uani 1 1 d . . . . .
Cl02 Cl 0.60970(5) 0.35773(4) 0.71275(6) 0.0432(2) Uani 1 1 d . . . . .
Cl03 Cl 0.53552(7) 0.42807(4) 0.87283(7) 0.0480(2) Uani 1 1 d . . . . .
O004 O 0.66931(13) 0.43992(9) 0.31665(14) 0.0238(4) Uani 1 1 d . . . . .
O005 O 0.63239(13) 0.53085(8) 0.60673(14) 0.0229(3) Uani 1 1 d . . . . .
C006 C 0.82128(17) 0.42611(11) 0.63881(19) 0.0178(4) Uani 1 1 d . . . . .
C007 C 0.83704(17) 0.34905(11) 0.64895(19) 0.0185(4) Uani 1 1 d . . . . .
C008 C 0.89627(17) 0.31092(12) 0.75753(19) 0.0185(4) Uani 1 1 d . . . . .
C009 C 0.68249(18) 0.57534(12) 0.55611(19) 0.0191(4) Uani 1 1 d . . . . .
C00A C 0.80082(17) 0.29997(12) 0.55119(19) 0.0190(4) Uani 1 1 d . . . . .
C00B C 0.79513(17) 0.58226(12) 0.44869(19) 0.0190(4) Uani 1 1 d . . . . .
C00C C 0.82120(18) 0.71083(12) 0.38949(19) 0.0212(4) Uani 1 1 d . . . . .
C00D C 0.72705(17) 0.40750(12) 0.42584(19) 0.0194(4) Uani 1 1 d . . . . .
C00E C 0.87011(18) 0.46590(12) 0.74792(19) 0.0200(4) Uani 1 1 d . . . . .
H00E H 0.862420 0.518524 0.747838 0.024 Uiso 1 1 calc R U . . .
C00F C 0.76299(17) 0.45658(12) 0.52245(19) 0.0183(4) Uani 1 1 d . . . . .
C00G C 0.77974(17) 0.65939(12) 0.44625(19) 0.0195(4) Uani 1 1 d . . . . .
C00H C 0.72201(18) 0.69605(12) 0.50117(18) 0.0203(4) Uani 1 1 d . . . . .
C00I C 0.83753(18) 0.22459(12) 0.60132(19) 0.0197(4) Uani 1 1 d . . . . .
C00J C 0.67214(18) 0.65410(12) 0.5560(2) 0.0212(4) Uani 1 1 d . . . . .
H00J H 0.631680 0.677277 0.592979 0.025 Uiso 1 1 calc R U . . .
C00K C 0.72901(18) 0.77638(12) 0.4820(2) 0.0218(4) Uani 1 1 d . . . . .
C00L C 0.89611(18) 0.23146(12) 0.72674(19) 0.0192(4) Uani 1 1 d . . . . .
C00M C 0.74608(18) 0.32912(12) 0.43848(19) 0.0203(4) Uani 1 1 d . . . . .
H00M H 0.721568 0.297755 0.370698 0.024 Uiso 1 1 calc R U . . .
C00N C 0.74481(17) 0.53840(12) 0.50698(18) 0.0191(4) Uani 1 1 d . . . . .
C00O C 0.94305(18) 0.35059(12) 0.86113(19) 0.0220(4) Uani 1 1 d . . . . .
H00O H 0.983863 0.326512 0.935408 0.026 Uiso 1 1 calc R U . . .
C00P C 0.78764(18) 0.78530(13) 0.41179(19) 0.0223(5) Uani 1 1 d . . . . .
C00Q C 0.94423(19) 0.17005(13) 0.7983(2) 0.0236(5) Uani 1 1 d . . . . .
H00Q H 0.983053 0.174926 0.882200 0.028 Uiso 1 1 calc R U . . .
C00R C 0.82590(19) 0.15533(12) 0.5484(2) 0.0233(5) Uani 1 1 d . . . . .
H00R H 0.785267 0.149816 0.464721 0.028 Uiso 1 1 calc R U . . .
C00S C 0.92841(19) 0.42885(12) 0.8536(2) 0.0225(5) Uani 1 1 d . . . . .
H00S H 0.960341 0.457110 0.924903 0.027 Uiso 1 1 calc R U . . .
C00T C 0.54448(19) 0.56229(13) 0.6284(2) 0.0243(5) Uani 1 1 d . . . . .
H00A H 0.490577 0.587732 0.556645 0.036 Uiso 1 1 calc R U . . .
H00B H 0.576456 0.598135 0.693825 0.036 Uiso 1 1 calc R U . . .
H00C H 0.506147 0.522561 0.649533 0.036 Uiso 1 1 calc R U . . .
C00U C 0.85926(19) 0.55611(13) 0.3910(2) 0.0238(5) Uani 1 1 d . . . . .
H00U H 0.874961 0.504443 0.391576 0.029 Uiso 1 1 calc R U . . .
C00V C 0.9341(2) 0.10087(13) 0.7438(2) 0.0258(5) Uani 1 1 d . . . . .
H00V H 0.967711 0.058223 0.791095 0.031 Uiso 1 1 calc R U . . .
C00W C 0.80427(19) 0.85590(13) 0.3780(2) 0.0250(5) Uani 1 1 d . . . . .
H00W H 0.841908 0.862285 0.329795 0.030 Uiso 1 1 calc R U . . .
C00X C 0.8756(2) 0.09363(13) 0.6213(2) 0.0265(5) Uani 1 1 d . . . . .
H00X H 0.869066 0.045892 0.586223 0.032 Uiso 1 1 calc R U . . .
C00Y C 0.88046(19) 0.68374(14) 0.3322(2) 0.0256(5) Uani 1 1 d . . . . .
H00Y H 0.908506 0.716393 0.292308 0.031 Uiso 1 1 calc R U . . .
C00Z C 0.7651(2) 0.91716(13) 0.4157(2) 0.0273(5) Uani 1 1 d . . . . .
H00Z H 0.775925 0.965777 0.392779 0.033 Uiso 1 1 calc R U . . .
C010 C 0.8989(2) 0.60571(14) 0.3341(2) 0.0272(5) Uani 1 1 d . . . . .
H010 H 0.939992 0.586752 0.294757 0.033 Uiso 1 1 calc R U . . .
C011 C 0.6909(2) 0.83767(13) 0.5201(2) 0.0270(5) Uani 1 1 d . . . . .
H011 H 0.652661 0.831735 0.567775 0.032 Uiso 1 1 calc R U . . .
C012 C 0.6347(2) 0.39441(14) 0.2130(2) 0.0280(5) Uani 1 1 d . . . . .
H01A H 0.601465 0.425855 0.142013 0.042 Uiso 1 1 calc R U . . .
H01B H 0.579073 0.358069 0.211323 0.042 Uiso 1 1 calc R U . . .
H01C H 0.699998 0.368111 0.214762 0.042 Uiso 1 1 calc R U . . .
C013 C 0.7100(2) 0.90836(13) 0.4868(2) 0.0292(5) Uani 1 1 d . . . . .
H013 H 0.685103 0.951102 0.512891 0.035 Uiso 1 1 calc R U . . .
C014 C 0.5043(2) 0.36095(14) 0.7608(2) 0.0306(5) Uani 1 1 d . . . . .
H014 H 0.432031 0.375122 0.691741 0.037 Uiso 1 1 calc R U . . .

loop_
_atom_site_aniso_label
_atom_site_aniso_U_11
_atom_site_aniso_U_22
_atom_site_aniso_U_33
_atom_site_aniso_U_23
_atom_site_aniso_U_13
_atom_site_aniso_U_12
Cl01 0.0468(4) 0.0295(4) 0.0704(5) 0.0060(3) 0.0404(4) -0.0007(3)
Cl02 0.0311(4) 0.0625(5) 0.0399(4) 0.0117(3) 0.0195(3) -0.0034(3)
Cl03 0.0562(5) 0.0355(4) 0.0431(4) -0.0074(3) 0.0137(3) -0.0009(3)
O004 0.0263(8) 0.0253(8) 0.0198(7) 0.0019(6) 0.0101(6) 0.0027(6)
O005 0.0261(8) 0.0179(8) 0.0354(9) 0.0027(6) 0.0233(7) 0.0004(6)
C006 0.0167(10) 0.0166(10) 0.0244(11) 0.0002(8) 0.0131(8) 0.0006(7)
C007 0.0175(10) 0.0178(10) 0.0237(10) -0.0015(8) 0.0123(8) -0.0012(8)
C008 0.0191(10) 0.0164(10) 0.0232(10) 0.0004(8) 0.0122(8) 0.0002(8)
C009 0.0196(10) 0.0177(10) 0.0241(10) 0.0022(8) 0.0135(9) -0.0007(8)
C00A 0.0182(10) 0.0187(10) 0.0235(10) -0.0019(8) 0.0123(8) -0.0016(8)
C00B 0.0172(10) 0.0195(10) 0.0213(10) 0.0012(8) 0.0096(8) -0.0004(8)
C00C 0.0186(10) 0.0219(11) 0.0232(10) 0.0035(8) 0.0095(8) -0.0007(8)
C00D 0.0182(10) 0.0213(11) 0.0211(10) 0.0017(8) 0.0110(8) 0.0015(8)
C00E 0.0201(10) 0.0187(10) 0.0248(11) -0.0021(8) 0.0133(9) -0.0014(8)
C00F 0.0178(10) 0.0176(10) 0.0234(10) 0.0008(8) 0.0127(8) 0.0001(8)
C00G 0.0173(10) 0.0202(11) 0.0225(10) 0.0003(8) 0.0103(8) -0.0012(8)
C00H 0.0206(10) 0.0193(11) 0.0216(10) 0.0015(8) 0.0099(8) 0.0014(8)
C00I 0.0209(10) 0.0169(10) 0.0260(11) -0.0008(8) 0.0147(9) -0.0012(8)
C00J 0.0239(11) 0.0185(11) 0.0280(11) 0.0003(8) 0.0179(9) 0.0017(8)
C00K 0.0221(11) 0.0201(11) 0.0240(10) 0.0022(8) 0.0110(9) -0.0008(8)
C00L 0.0198(10) 0.0169(10) 0.0245(10) -0.0011(8) 0.0132(9) -0.0012(8)
C00M 0.0221(10) 0.0190(10) 0.0228(10) -0.0026(8) 0.0128(8) -0.0024(8)
C00N 0.0183(10) 0.0188(10) 0.0218(10) -0.0004(8) 0.0105(8) 0.0009(8)
C00O 0.0213(10) 0.0245(11) 0.0211(10) 0.0001(8) 0.0102(9) 0.0011(8)
C00P 0.0200(10) 0.0227(11) 0.0240(10) 0.0019(8) 0.0096(9) -0.0020(8)
C00Q 0.0248(11) 0.0225(11) 0.0283(11) 0.0032(9) 0.0162(9) 0.0017(8)
C00R 0.0252(11) 0.0203(11) 0.0287(11) -0.0036(8) 0.0158(9) -0.0033(8)
C00S 0.0221(11) 0.0240(11) 0.0227(10) -0.0072(8) 0.0111(9) -0.0036(8)
C00T 0.0245(11) 0.0249(11) 0.0328(12) 0.0013(9) 0.0212(10) 0.0009(9)
C00U 0.0235(11) 0.0219(11) 0.0322(12) 0.0004(9) 0.0180(10) 0.0009(8)
C00V 0.0285(12) 0.0180(11) 0.0374(13) 0.0035(9) 0.0205(10) 0.0021(8)
C00W 0.0244(11) 0.0244(12) 0.0259(11) 0.0034(9) 0.0111(9) -0.0045(8)
C00X 0.0342(13) 0.0162(10) 0.0367(13) -0.0028(9) 0.0227(11) 0.0006(9)
C00Y 0.0244(11) 0.0285(12) 0.0301(12) 0.0034(9) 0.0178(9) -0.0020(9)
C00Z 0.0314(12) 0.0194(11) 0.0295(12) 0.0043(9) 0.0122(10) -0.0038(9)
C010 0.0268(12) 0.0300(13) 0.0339(12) 0.0007(9) 0.0218(10) 0.0013(9)
C011 0.0311(12) 0.0222(12) 0.0324(12) 0.0017(9) 0.0184(10) 0.0012(9)
C012 0.0322(12) 0.0300(12) 0.0211(11) -0.0003(9) 0.0113(10) 0.0018(10)
C013 0.0342(13) 0.0188(11) 0.0353(13) 0.0009(9) 0.0162(11) -0.0002(9)
C014 0.0261(12) 0.0306(13) 0.0332(13) 0.0016(10) 0.0115(10) -0.0015(9)

loop_
_atom_type_symbol
_atom_type_description
_atom_type_scat_dispersion_real
_atom_type_scat_dispersion_imag
_atom_type_scat_source
C C 0.0181 0.0091 'International Tables Vol C Tables 4.2.6.8 and 6.1.1.4'
H H 0.0000 0.0000 'International Tables Vol C Tables 4.2.6.8 and 6.1.1.4'
Cl Cl 0.3639 0.7018 'International Tables Vol C Tables 4.2.6.8 and 6.1.1.4'
O O 0.0492 0.0322 'International Tables Vol C Tables 4.2.6.8 and 6.1.1.4'

loop_
_geom_angle_atom_site_label_1
_geom_angle_atom_site_label_2
_geom_angle_atom_site_label_3
_geom_angle
_geom_angle_site_symmetry_1
_geom_angle_site_symmetry_3
_geom_angle_publ_flag
C00D O004 C012 118.72(17) . . ?
C009 O005 C00T 117.94(16) . . ?
C007 C006 C00E 115.09(19) . . ?
C007 C006 C00F 117.70(19) . . ?
C00E C006 C00F 127.16(19) . . ?
C006 C007 C008 124.38(19) . . ?
C006 C007 C00A 124.0(2) . . ?
C00A C007 C008 111.51(19) . . ?
C007 C008 C00L 106.21(18) . . ?
C00O C008 C007 119.34(19) . . ?
C00O C008 C00L 134.4(2) . . ?
O005 C009 C00J 121.01(18) . . ?
O005 C009 C00N 115.87(18) . . ?
C00N C009 C00J 123.11(19) . . ?
C007 C00A C00I 106.23(18) . . ?
C00M C00A C007 118.60(19) . . ?
C00M C00A C00I 135.1(2) . . ?
C00G C00B C00N 117.33(19) . . ?
C00G C00B C00U 115.50(19) . . ?
C00U C00B C00N 127.2(2) . . ?
C00G C00C C00P 105.97(18) . . ?
C00Y C00C C00G 118.4(2) . . ?
C00Y C00C C00P 135.6(2) . . ?
O004 C00D C00F 115.14(19) . . ?
O004 C00D C00M 121.57(19) . . ?
C00F C00D C00M 123.3(2) . . ?
C00S C00E C006 120.6(2) . . ?
C006 C00F C00N 119.72(19) . . ?
C00D C00F C006 117.94(19) . . ?
C00D C00F C00N 122.32(19) . . ?
C00B C00G C00C 124.7(2) . . ?
C00B C00G C00H 124.05(19) . . ?
C00H C00G C00C 111.27(19) . . ?
C00G C00H C00K 106.84(18) . . ?
C00J C00H C00G 118.8(2) . . ?
C00J C00H C00K 134.3(2) . . ?
C00L C00I C00A 107.90(18) . . ?
C00R C00I C00A 132.1(2) . . ?
C00R C00I C00L 120.0(2) . . ?
C00H C00J C009 118.50(19) . . ?
C00P C00K C00H 107.70(19) . . ?
C011 C00K C00H 131.5(2) . . ?
C011 C00K C00P 120.8(2) . . ?
C00I C00L C008 108.13(18) . . ?
C00Q C00L C008 130.6(2) . . ?
C00Q C00L C00I 121.2(2) . . ?
C00A C00M C00D 118.44(19) . . ?
C009 C00N C00B 118.04(19) . . ?
C009 C00N C00F 120.19(18) . . ?
C00B C00N C00F 121.66(18) . . ?
C008 C00O C00S 117.5(2) . . ?
C00K C00P C00C 108.18(19) . . ?
C00W C00P C00C 131.8(2) . . ?
C00W C00P C00K 120.0(2) . . ?
C00L C00Q C00V 118.2(2) . . ?
C00I C00R C00X 118.4(2) . . ?
C00E C00S C00O 123.1(2) . . ?
C010 C00U C00B 120.3(2) . . ?
C00X C00V C00Q 120.8(2) . . ?
C00P C00W C00Z 119.0(2) . . ?
C00V C00X C00R 121.3(2) . . ?
C00C C00Y C010 118.4(2) . . ?
C00W C00Z C013 120.9(2) . . ?
C00U C010 C00Y 122.7(2) . . ?
C00K C011 C013 118.4(2) . . ?
C011 C013 C00Z 120.9(2) . . ?
Cl01 C014 Cl02 110.35(14) . . ?
Cl01 C014 Cl03 110.37(14) . . ?
Cl03 C014 Cl02 111.01(14) . . ?

loop_
_geom_bond_atom_site_label_1
_geom_bond_atom_site_label_2
_geom_bond_distance
_geom_bond_site_symmetry_2
_geom_bond_publ_flag
Cl01 C014 1.751(3) . ?
Cl02 C014 1.758(3) . ?
Cl03 C014 1.757(3) . ?
O004 C00D 1.369(3) . ?
O004 C012 1.430(3) . ?
O005 C009 1.366(2) . ?
O005 C00T 1.430(2) . ?
C006 C007 1.396(3) . ?
C006 C00E 1.422(3) . ?
C006 C00F 1.425(3) . ?
C007 C008 1.413(3) . ?
C007 C00A 1.412(3) . ?
C008 C00L 1.478(3) . ?
C008 C00O 1.367(3) . ?
C009 C00J 1.420(3) . ?
C009 C00N 1.402(3) . ?
C00A C00I 1.481(3) . ?
C00A C00M 1.376(3) . ?
C00B C00G 1.398(3) . ?
C00B C00N 1.429(3) . ?
C00B C00U 1.423(3) . ?
C00C C00G 1.421(3) . ?
C00C C00P 1.475(3) . ?
C00C C00Y 1.372(3) . ?
C00D C00F 1.401(3) . ?
C00D C00M 1.426(3) . ?
C00E C00S 1.376(3) . ?
C00F C00N 1.487(3) . ?
C00G C00H 1.405(3) . ?
C00H C00J 1.375(3) . ?
C00H C00K 1.472(3) . ?
C00I C00L 1.420(3) . ?
C00I C00R 1.386(3) . ?
C00K C00P 1.424(3) . ?
C00K C011 1.383(3) . ?
C00L C00Q 1.386(3) . ?
C00O C00S 1.416(3) . ?
C00P C00W 1.385(3) . ?
C00Q C00V 1.396(3) . ?
C00R C00X 1.402(3) . ?
C00U C010 1.385(3) . ?
C00V C00X 1.389(4) . ?
C00W C00Z 1.388(3) . ?
C00Y C010 1.420(3) . ?
C00Z C013 1.396(3) . ?
C011 C013 1.394(3) . ?
